data_7109838
loop_
_publ_author_name
'Juan Li'
'Hong Wang'
'Gang Zhou'
'Zhong-Sheng Wang'

_publ_section_title
;
 Hydroxyethyl and ester co-functionalized imidazolium iodide for highly
 efficient solid-state dye-sensitized solar cells
;
_journal_name_full Chem.Commun.
_journal_page_first 9446
_journal_paper_doi 10.1039/c3cc44940h
_journal_volume 49
_journal_year 2013
_chemical_formula_sum 'C8 H13 I N2 O3'
_chemical_formula_weight 312.10
_chemical_name_systematic
; 
 ? 
;
_space_group_IT_number 14
_symmetry_cell_setting monoclinic
_symmetry_space_group_name_Hall '-P 2yn'
_symmetry_space_group_name_H-M 'P 1 21/n 1'
_atom_sites_solution_hydrogens geom
_atom_sites_solution_primary direct
_atom_sites_solution_secondary difmap
_audit_creation_method SHELXL-97
_cell_angle_alpha 90.00
_cell_angle_beta 111.210(2)
_cell_angle_gamma 90.00
_cell_formula_units_Z 4
_cell_length_a 8.7155(17)
_cell_length_b 13.900(3)
_cell_length_c 10.253(2)
_cell_measurement_reflns_used 3629
_cell_measurement_temperature 296(2)
_cell_measurement_theta_max 27.45
_cell_measurement_theta_min 2.59
_cell_volume 1158.0(4)
_computing_cell_refinement 'Bruker SAINT'
_computing_data_collection 'Bruker APEX2'
_computing_data_reduction 'Bruker SAINT'
_computing_molecular_graphics 'Bruker SHELXTL'
_computing_publication_material 'Bruker SHELXTL'
_computing_structure_refinement 'SHELXL-97 (Sheldrick, 1997)'
_computing_structure_solution 'SHELXS-97 (Sheldrick, 1990)'
_diffrn_ambient_temperature 296(2)
_diffrn_measured_fraction_theta_full 0.909
_diffrn_measured_fraction_theta_max 0.909
_diffrn_measurement_device_type 'Bruker APEX-II CCD'
_diffrn_measurement_method '\f and \w scans'
_diffrn_radiation_monochromator graphite
_diffrn_radiation_source 'fine-focus sealed tube'
_diffrn_radiation_type MoK\a
_diffrn_radiation_wavelength 0.71073
_diffrn_reflns_av_R_equivalents 0.0251
_diffrn_reflns_av_sigmaI/netI 0.0275
_diffrn_reflns_limit_h_max 9
_diffrn_reflns_limit_h_min -11
_diffrn_reflns_limit_k_max 17
_diffrn_reflns_limit_k_min -18
_diffrn_reflns_limit_l_max 13
_diffrn_reflns_limit_l_min -8
_diffrn_reflns_number 6279
_diffrn_reflns_theta_full 27.90
_diffrn_reflns_theta_max 27.90
_diffrn_reflns_theta_min 2.59
_diffrn_standards_number 0
_exptl_absorpt_coefficient_mu 2.752
_exptl_absorpt_correction_T_max 0.6830
_exptl_absorpt_correction_T_min 0.5827
_exptl_absorpt_correction_type none
_exptl_crystal_density_diffrn 1.790
_exptl_crystal_density_meas 0
_exptl_crystal_density_method 'not measured'
_exptl_crystal_F_000 608
_exptl_crystal_size_max 0.22
_exptl_crystal_size_mid 0.20
_exptl_crystal_size_min 0.15
_refine_diff_density_max 0.552
_refine_diff_density_min -0.753
_refine_diff_density_rms 0.072
_refine_ls_extinction_method none
_refine_ls_goodness_of_fit_ref 1.039
_refine_ls_hydrogen_treatment mixed
_refine_ls_matrix_type full
_refine_ls_number_parameters 129
_refine_ls_number_reflns 2520
_refine_ls_number_restraints 0
_refine_ls_restrained_S_all 1.039
_refine_ls_R_factor_all 0.0334
_refine_ls_R_factor_gt 0.0255
_refine_ls_shift/su_max 0.001
_refine_ls_shift/su_mean 0.000
_refine_ls_structure_factor_coef Fsqd
_refine_ls_weighting_details 'calc w=1/[\s^2^(Fo^2^)+(0.0331P)^2^+0.5570P] where P=(Fo^2^+2Fc^2^)/3'
_refine_ls_weighting_scheme calc
_refine_ls_wR_factor_gt 0.0626
_refine_ls_wR_factor_ref 0.0673
_reflns_number_gt 2136
_reflns_number_total 2520
_reflns_threshold_expression >2sigma(I)
_cod_data_source_file c3cc44940h.txt
_cod_data_source_block heii2_0m
_cod_original_sg_symbol_H-M P2(1)/n
_cod_database_code 7109838

loop_
_symmetry_equiv_pos_as_xyz
'x, y, z'
'-x+1/2, y+1/2, -z+1/2'
'-x, -y, -z'
'x-1/2, -y-1/2, z-1/2'

loop_
_atom_site_label
_atom_site_type_symbol
_atom_site_fract_x
_atom_site_fract_y
_atom_site_fract_z
_atom_site_U_iso_or_equiv
_atom_site_adp_type
_atom_site_occupancy
_atom_site_symmetry_multiplicity
_atom_site_calc_flag
_atom_site_refinement_flags
I1 I 0.63726(2) 0.689313(14) 0.50984(2) 0.05173(9) Uani 1 1 d .
N1 N 0.6530(3) 0.82677(17) 0.0440(2) 0.0406(5) Uani 1 1 d .
N2 N 0.6173(3) 0.91421(16) 0.2035(2) 0.0414(5) Uani 1 1 d .
O1 O 0.7092(3) 0.97502(16) 0.5639(2) 0.0564(5) Uani 1 1 d .
O2 O 0.8699(2) 0.91549(18) 0.4556(2) 0.0593(6) Uani 1 1 d .
O3 O 0.5060(4) 0.83169(16) -0.2658(2) 0.0663(6) Uani 1 1 d .
H3 H 0.5393 0.8132 -0.3268 0.099 Uiso 1 1 calc R
C1 C 0.5949(3) 0.8277(2) 0.1465(3) 0.0406(6) Uani 1 1 d .
H1 H 0.5462 0.7758 0.1741 0.049 Uiso 1 1 calc R
C2 C 0.6927(4) 0.9711(2) 0.1345(3) 0.0480(7) Uani 1 1 d .
H2 H 0.7229 1.0353 0.1536 0.058 Uiso 1 1 calc R
C3 C 0.7146(3) 0.9167(2) 0.0344(3) 0.0470(6) Uani 1 1 d .
H3A H 0.7622 0.9360 -0.0292 0.056 Uiso 1 1 calc R
C4 C 0.5825(3) 0.9422(2) 0.3270(3) 0.0482(6) Uani 1 1 d .
H4A H 0.5039 0.8977 0.3408 0.058 Uiso 1 1 calc R
H4B H 0.5343 1.0060 0.3136 0.058 Uiso 1 1 calc R
C5 C 0.7385(3) 0.9416(2) 0.4537(3) 0.0436(6) Uani 1 1 d .
C6 C 0.8473(4) 0.9743(3) 0.6951(3) 0.0697(10) Uani 1 1 d .
H6A H 0.8715 0.9092 0.7275 0.105 Uiso 1 1 calc R
H6B H 0.8207 1.0113 0.7631 0.105 Uiso 1 1 calc R
H6C H 0.9416 1.0018 0.6819 0.105 Uiso 1 1 calc R
C7 C 0.6440(4) 0.7449(2) -0.0501(3) 0.0491(7) Uani 1 1 d .
H7A H 0.6386 0.6853 -0.0027 0.059 Uiso 1 1 calc R
H7B H 0.7427 0.7434 -0.0728 0.059 Uiso 1 1 calc R
C8 C 0.4953(4) 0.7526(2) -0.1829(3) 0.0489(7) Uani 1 1 d .
H8A H 0.4845 0.6939 -0.2365 0.059 Uiso 1 1 calc R
H8B H 0.3975 0.7594 -0.1595 0.059 Uiso 1 1 calc R

loop_
_atom_site_aniso_label
_atom_site_aniso_U_11
_atom_site_aniso_U_22
_atom_site_aniso_U_33
_atom_site_aniso_U_23
_atom_site_aniso_U_13
_atom_site_aniso_U_12
I1 0.05272(14) 0.05276(14) 0.05598(14) -0.00193(8) 0.02721(10) -0.00032(8)
N1 0.0361(11) 0.0480(13) 0.0342(10) -0.0013(9) 0.0084(9) 0.0004(9)
N2 0.0405(11) 0.0480(13) 0.0355(11) 0.0001(9) 0.0133(9) -0.0005(9)
O1 0.0596(12) 0.0714(14) 0.0402(10) -0.0079(10) 0.0206(10) 0.0097(10)
O2 0.0447(11) 0.0819(17) 0.0525(12) -0.0142(11) 0.0188(10) 0.0001(10)
O3 0.0975(19) 0.0571(14) 0.0464(12) -0.0015(10) 0.0287(13) 0.0058(12)
C1 0.0351(13) 0.0473(16) 0.0376(13) 0.0019(11) 0.0110(11) -0.0029(10)
C2 0.0529(16) 0.0475(16) 0.0399(14) 0.0004(12) 0.0124(13) -0.0096(12)
C3 0.0444(14) 0.0568(18) 0.0383(13) 0.0030(12) 0.0131(11) -0.0100(13)
C4 0.0478(15) 0.0553(17) 0.0449(14) -0.0012(13) 0.0209(12) 0.0078(13)
C5 0.0496(15) 0.0427(15) 0.0422(14) -0.0034(11) 0.0211(12) -0.0008(12)
C6 0.068(2) 0.098(3) 0.0419(16) -0.0126(17) 0.0181(16) -0.0058(19)
C7 0.0480(15) 0.0487(17) 0.0490(16) -0.0074(13) 0.0157(13) 0.0036(13)
C8 0.0500(15) 0.0558(18) 0.0376(14) -0.0104(12) 0.0119(12) -0.0036(13)

loop_
_atom_type_symbol
_atom_type_description
_atom_type_scat_dispersion_real
_atom_type_scat_dispersion_imag
_atom_type_scat_source
C C 0.0033 0.0016 'International Tables Vol C Tables 4.2.6.8 and 6.1.1.4'
H H 0.0000 0.0000 'International Tables Vol C Tables 4.2.6.8 and 6.1.1.4'
N N 0.0061 0.0033 'International Tables Vol C Tables 4.2.6.8 and 6.1.1.4'
O O 0.0106 0.0060 'International Tables Vol C Tables 4.2.6.8 and 6.1.1.4'
I I -0.4742 1.8119 'International Tables Vol C Tables 4.2.6.8 and 6.1.1.4'

loop_
_geom_angle_atom_site_label_1
_geom_angle_atom_site_label_2
_geom_angle_atom_site_label_3
_geom_angle
C1 N1 C3 108.6(2)
C1 N1 C7 125.6(2)
C3 N1 C7 125.6(2)
C1 N2 C2 108.5(2)
C1 N2 C4 125.7(2)
C2 N2 C4 125.6(2)
C5 O1 C6 115.9(2)
N2 C1 N1 108.8(2)
C3 C2 N2 107.2(2)
C2 C3 N1 106.9(2)
N2 C4 C5 110.0(2)
O2 C5 O1 124.8(3)
O2 C5 C4 125.3(2)
O1 C5 C4 109.9(2)
N1 C7 C8 111.2(2)
O3 C8 C7 112.1(3)

loop_
_geom_bond_atom_site_label_1
_geom_bond_atom_site_label_2
_geom_bond_distance
N1 C1 1.322(4)
N1 C3 1.379(4)
N1 C7 1.475(4)
N2 C1 1.321(3)
N2 C2 1.377(4)
N2 C4 1.457(3)
O1 C5 1.329(3)
O1 C6 1.445(4)
O2 C5 1.195(3)
O3 C8 1.413(4)
C2 C3 1.342(4)
C4 C5 1.503(4)
C7 C8 1.506(4)
